data_7133480
loop_
_publ_author_name
'Shen, Xi'
'Yu, Zhi-Cheng'
'Zhou, You'
'Wu, Yan-Dong'
'Wu, An-Xin'

_publ_section_title
;
 Divergent synthesis of pyrrolidone fused pyrimido[1,2-<i>b</i>]indazole
 through selective trapping of an enone intermediate by
 1<i>H</i>-indazol-3-amine.
;
_journal_issue 72
_journal_name_full 'Chemical communications (Cambridge, England)'
_journal_page_first 9781
_journal_page_last 9784
_journal_paper_doi 10.1039/d4cc03483j
_journal_volume 60
_journal_year 2024
_chemical_formula_moiety 'C31 H22 N4 O2'
_chemical_formula_sum 'C31 H22 N4 O2'
_chemical_formula_weight 482.52
_space_group_crystal_system monoclinic
_space_group_IT_number 15
_space_group_name_Hall '-C 2yc'
_space_group_name_H-M_alt 'C 1 2/c 1'
_atom_sites_solution_hydrogens geom
_atom_sites_solution_primary dual
_audit_creation_date 2023-06-30
_audit_creation_method
; 
Olex2 1.2 
(compiled 2018.05.29 svn.r3508 for OlexSys, GUI svn.r5506) 
;
_audit_update_record
;
2024-07-03 deposited with the CCDC.	2024-08-12 downloaded from the CCDC.
;
_cell_angle_alpha 90
_cell_angle_beta 104.238(2)
_cell_angle_gamma 90
_cell_formula_units_Z 8
_cell_length_a 18.947(3)
_cell_length_b 16.244(3)
_cell_length_c 15.993(3)
_cell_measurement_reflns_used 7865
_cell_measurement_temperature 296(2)
_cell_measurement_theta_max 26.31
_cell_measurement_theta_min 2.29
_cell_volume 4771.0(15)
_computing_cell_refinement 'SAINT v7.68A (Bruker, 2009)'
_computing_data_collection 'Bruker APEX2'
_computing_data_reduction 'SAINT v7.68A (Bruker, 2009)'
_computing_molecular_graphics 'Olex2 (Dolomanov et al., 2009)'
_computing_publication_material 'Olex2 (Dolomanov et al., 2009)'
_computing_structure_refinement 'XL (Sheldrick, 2008)'
_computing_structure_solution 'XM (Sheldrick, 2008)'
_diffrn_ambient_temperature 296(1)
_diffrn_measured_fraction_theta_full 0.999
_diffrn_measured_fraction_theta_max 0.997
_diffrn_measurement_device_type 'Bruker APEX-II CCD'
_diffrn_measurement_method '\f and \w scans'
_diffrn_radiation_monochromator graphite
_diffrn_radiation_type MoK\a
_diffrn_radiation_wavelength 0.71073
_diffrn_reflns_av_R_equivalents 0.0275
_diffrn_reflns_av_unetI/netI 0.0287
_diffrn_reflns_Laue_measured_fraction_full 0.999
_diffrn_reflns_Laue_measured_fraction_max 0.997
_diffrn_reflns_limit_h_max 23
_diffrn_reflns_limit_h_min -23
_diffrn_reflns_limit_k_max 20
_diffrn_reflns_limit_k_min -20
_diffrn_reflns_limit_l_max 20
_diffrn_reflns_limit_l_min -19
_diffrn_reflns_number 18327
_diffrn_reflns_point_group_measured_fraction_full 0.999
_diffrn_reflns_point_group_measured_fraction_max 0.997
_diffrn_reflns_theta_full 25.242
_diffrn_reflns_theta_max 26.475
_diffrn_reflns_theta_min 1.674
_diffrn_standards_number 0
_exptl_absorpt_coefficient_mu 0.086
_exptl_absorpt_correction_T_max 0.7454
_exptl_absorpt_correction_T_min 0.6809
_exptl_absorpt_correction_type multi-scan
_exptl_absorpt_process_details 'SADABS-2008/1 (Bruker,2008)'
_exptl_crystal_colour colourless
_exptl_crystal_colour_primary colourless
_exptl_crystal_density_diffrn 1.344
_exptl_crystal_description block
_exptl_crystal_F_000 2016
_exptl_crystal_size_max 0.3
_exptl_crystal_size_mid 0.2
_exptl_crystal_size_min 0.1
_refine_diff_density_max 0.237
_refine_diff_density_min -0.197
_refine_diff_density_rms 0.040
_refine_ls_extinction_coef 0.0008(2)
_refine_ls_extinction_expression Fc^*^=kFc[1+0.001xFc^2^\l^3^/sin(2\q)]^-1/4^
_refine_ls_extinction_method 'SHELXL-2014/7 (Sheldrick 2014'
_refine_ls_goodness_of_fit_ref 1.026
_refine_ls_hydrogen_treatment constr
_refine_ls_matrix_type full
_refine_ls_number_parameters 337
_refine_ls_number_reflns 4920
_refine_ls_number_restraints 0
_refine_ls_restrained_S_all 1.026
_refine_ls_R_factor_all 0.0599
_refine_ls_R_factor_gt 0.0444
_refine_ls_shift/su_max 0.001
_refine_ls_shift/su_mean 0.000
_refine_ls_structure_factor_coef Fsqd
_refine_ls_weighting_details 'w=1/[\s^2^(Fo^2^)+(0.0817P)^2^+2.0812P] where P=(Fo^2^+2Fc^2^)/3'
_refine_ls_weighting_scheme calc
_refine_ls_wR_factor_gt 0.1291
_refine_ls_wR_factor_ref 0.1456
_reflns_Friedel_coverage 0.000
_reflns_number_gt 3773
_reflns_number_total 4920
_reflns_threshold_expression 'I > 2\s(I)'
_cod_data_source_file d4cc03483j2.cif
_cod_data_source_block t
_cod_depositor_comments 'Adding full bibliography for 7133480--7133481.cif.'
_cod_original_cell_volume 4771.1(13)
_cod_database_code 7133480
_shelx_shelxl_version_number 2014/7
_shelx_space_group_comment
; 
The symmetry employed for this shelxl refinement is uniquely defined 
by the following loop, which should always be used as a source of 
symmetry information in preference to the above space-group names. 
They are only intended as comments. 
;
_shelx_estimated_absorpt_t_max 0.991
_shelx_estimated_absorpt_t_min 0.975
_olex2_refinement_description
; 
1. Fixed Uiso 
 At 1.2 times of: 
  All C(H) groups 
 At 1.5 times of: 
  All C(H,H,H) groups, All O(H) groups 
2.a Aromatic/amide H refined with riding coordinates: 
 C2(H2), C3(H3), C4(H4), C5(H5), C6(H6), C12(H12), C13(H13), C15(H15), 
 C16(H16), C20(H20), C21(H21), C22(H22), C23(H23), C24(H24), C28(H28), C29(H29), 
  C30(H30), C31(H31) 
2.b Idealised Me refined as rotating group: 
 C17(H17A,H17B,H17C) 
2.c Idealised tetrahedral OH refined as rotating group: 
 O2(H2A) 
;
_olex2_submission_special_instructions 'No special instructions were received'

loop_
_space_group_symop_operation_xyz
'x, y, z'
'-x, y, -z+1/2'
'x+1/2, y+1/2, z'
'-x+1/2, y+1/2, -z+1/2'
'-x, -y, -z'
'x, -y, z-1/2'
'-x+1/2, -y+1/2, -z'
'x+1/2, -y+1/2, z-1/2'

loop_
_atom_site_label
_atom_site_type_symbol
_atom_site_fract_x
_atom_site_fract_y
_atom_site_fract_z
_atom_site_U_iso_or_equiv
_atom_site_adp_type
_atom_site_occupancy
_atom_site_site_symmetry_order
_atom_site_calc_flag
_atom_site_refinement_flags_posn
_atom_site_refinement_flags_adp
_atom_site_refinement_flags_occupancy
_atom_site_disorder_assembly
_atom_site_disorder_group
C1 C 0.51201(9) 0.34840(10) 0.62856(11) 0.0465(4) Uani 1 1 d . . . . .
C2 C 0.45237(11) 0.38073(12) 0.56974(14) 0.0611(5) Uani 1 1 d . . . . .
H2 H 0.4196 0.3459 0.5335 0.073 Uiso 1 1 calc R . . . .
C3 C 0.44174(14) 0.46503(14) 0.56504(18) 0.0774(7) Uani 1 1 d . . . . .
H3 H 0.4012 0.4869 0.5264 0.093 Uiso 1 1 calc R . . . .
C4 C 0.49098(15) 0.51636(13) 0.61732(19) 0.0827(8) Uani 1 1 d . . . . .
H4 H 0.4841 0.5731 0.6140 0.099 Uiso 1 1 calc R . . . .
C5 C 0.55005(14) 0.48402(13) 0.67419(19) 0.0822(7) Uani 1 1 d . . . . .
H5 H 0.5836 0.5193 0.7089 0.099 Uiso 1 1 calc R . . . .
C6 C 0.56133(11) 0.39961(12) 0.68154(15) 0.0639(5) Uani 1 1 d . . . . .
H6 H 0.6013 0.3781 0.7214 0.077 Uiso 1 1 calc R . . . .
C7 C 0.46853(8) 0.20755(10) 0.64197(10) 0.0411(3) Uani 1 1 d . . . . .
C8 C 0.49459(8) 0.12276(9) 0.62884(10) 0.0406(3) Uani 1 1 d . . . . .
C9 C 0.56433(8) 0.13151(9) 0.62033(11) 0.0420(4) Uani 1 1 d . . . . .
C10 C 0.58962(8) 0.22030(9) 0.62341(11) 0.0421(4) Uani 1 1 d . . . . .
C11 C 0.60930(8) 0.24775(9) 0.54120(11) 0.0421(4) Uani 1 1 d . . . . .
C12 C 0.66749(10) 0.29866(11) 0.54276(12) 0.0540(4) Uani 1 1 d . . . . .
H12 H 0.6968 0.3158 0.5954 0.065 Uiso 1 1 calc R . . . .
C13 C 0.68287(11) 0.32464(12) 0.46672(13) 0.0617(5) Uani 1 1 d . . . . .
H13 H 0.7224 0.3593 0.4693 0.074 Uiso 1 1 calc R . . . .
C14 C 0.64137(10) 0.30056(11) 0.38772(13) 0.0553(4) Uani 1 1 d . . . . .
C15 C 0.58340(13) 0.24893(14) 0.38691(14) 0.0695(6) Uani 1 1 d . . . . .
H15 H 0.5544 0.2313 0.3343 0.083 Uiso 1 1 calc R . . . .
C16 C 0.56745(11) 0.22273(13) 0.46230(13) 0.0652(5) Uani 1 1 d . . . . .
H16 H 0.5281 0.1879 0.4598 0.078 Uiso 1 1 calc R . . . .
C17 C 0.66037(15) 0.32625(16) 0.30520(15) 0.0800(7) Uani 1 1 d . . . . .
H17A H 0.6762 0.3826 0.3098 0.120 Uiso 1 1 calc GR . . . .
H17B H 0.6182 0.3208 0.2578 0.120 Uiso 1 1 calc GR . . . .
H17C H 0.6987 0.2918 0.2955 0.120 Uiso 1 1 calc GR . . . .
C18 C 0.46352(8) 0.04249(10) 0.62792(10) 0.0408(3) Uani 1 1 d . . . . .
C19 C 0.38815(8) 0.02572(10) 0.63487(10) 0.0425(4) Uani 1 1 d . . . . .
C20 C 0.33055(9) 0.07834(11) 0.60122(13) 0.0532(4) Uani 1 1 d . . . . .
H20 H 0.3386 0.1266 0.5737 0.064 Uiso 1 1 calc R . . . .
C21 C 0.26120(10) 0.05925(13) 0.60838(16) 0.0677(6) Uani 1 1 d . . . . .
H21 H 0.2229 0.0952 0.5864 0.081 Uiso 1 1 calc R . . . .
C22 C 0.24836(11) -0.01263(15) 0.64793(15) 0.0690(6) Uani 1 1 d . . . . .
H22 H 0.2016 -0.0251 0.6528 0.083 Uiso 1 1 calc R . . . .
C23 C 0.30441(12) -0.06532(14) 0.67993(14) 0.0708(6) Uani 1 1 d . . . . .
H23 H 0.2957 -0.1141 0.7061 0.085 Uiso 1 1 calc R . . . .
C24 C 0.37397(10) -0.04687(12) 0.67379(13) 0.0580(5) Uani 1 1 d . . . . .
H24 H 0.4118 -0.0833 0.6959 0.070 Uiso 1 1 calc R . . . .
C25 C 0.57226(9) -0.01327(10) 0.61397(11) 0.0445(4) Uani 1 1 d . . . . .
C26 C 0.62793(9) -0.06905(11) 0.61021(12) 0.0497(4) Uani 1 1 d . . . . .
C27 C 0.68875(9) -0.01938(11) 0.60878(12) 0.0505(4) Uani 1 1 d . . . . .
C28 C 0.75711(10) -0.05612(13) 0.61088(14) 0.0619(5) Uani 1 1 d . . . . .
H28 H 0.7976 -0.0242 0.6100 0.074 Uiso 1 1 calc R . . . .
C29 C 0.76134(11) -0.13966(14) 0.61420(15) 0.0689(6) Uani 1 1 d . . . . .
H29 H 0.8058 -0.1648 0.6161 0.083 Uiso 1 1 calc R . . . .
C30 C 0.70074(13) -0.18928(13) 0.61483(16) 0.0733(6) Uani 1 1 d . . . . .
H30 H 0.7060 -0.2462 0.6166 0.088 Uiso 1 1 calc R . . . .
C31 C 0.63412(11) -0.15574(12) 0.61283(14) 0.0632(5) Uani 1 1 d . . . . .
H31 H 0.5942 -0.1889 0.6132 0.076 Uiso 1 1 calc R . . . .
N1 N 0.52195(7) 0.26090(8) 0.63323(9) 0.0443(3) Uani 1 1 d . . . . .
N2 N 0.50365(7) -0.02302(8) 0.62034(9) 0.0461(3) Uani 1 1 d . . . . .
N3 N 0.60451(7) 0.06472(8) 0.61362(9) 0.0442(3) Uani 1 1 d . . . . .
N4 N 0.67506(7) 0.06290(9) 0.60955(10) 0.0514(4) Uani 1 1 d . . . . .
O1 O 0.41176(6) 0.22811(7) 0.65954(8) 0.0496(3) Uani 1 1 d . . . . .
O2 O 0.64830(6) 0.23497(8) 0.69412(8) 0.0508(3) Uani 1 1 d . . . . .
H2A H 0.6358 0.2260 0.7389 0.076 Uiso 1 1 calc GR . . . .

loop_
_atom_site_aniso_label
_atom_site_aniso_U_11
_atom_site_aniso_U_22
_atom_site_aniso_U_33
_atom_site_aniso_U_23
_atom_site_aniso_U_13
_atom_site_aniso_U_12
C1 0.0404(8) 0.0386(8) 0.0675(11) -0.0060(7) 0.0269(8) -0.0010(6)
C2 0.0548(11) 0.0532(10) 0.0790(13) 0.0031(9) 0.0237(10) 0.0035(8)
C3 0.0754(14) 0.0589(12) 0.1095(18) 0.0194(12) 0.0449(13) 0.0188(11)
C4 0.0886(17) 0.0408(10) 0.141(2) 0.0023(12) 0.0703(17) 0.0060(11)
C5 0.0772(15) 0.0480(11) 0.134(2) -0.0274(13) 0.0506(15) -0.0150(11)
C6 0.0506(10) 0.0510(10) 0.0946(15) -0.0177(10) 0.0264(10) -0.0078(8)
C7 0.0298(7) 0.0438(8) 0.0505(9) -0.0038(7) 0.0112(6) -0.0008(6)
C8 0.0305(7) 0.0404(8) 0.0520(9) -0.0024(6) 0.0123(6) -0.0004(6)
C9 0.0312(7) 0.0409(8) 0.0556(9) -0.0016(7) 0.0141(6) 0.0011(6)
C10 0.0287(7) 0.0402(8) 0.0594(9) -0.0067(7) 0.0147(6) -0.0012(6)
C11 0.0338(7) 0.0358(7) 0.0586(9) -0.0060(7) 0.0149(7) 0.0011(6)
C12 0.0455(9) 0.0534(10) 0.0635(11) -0.0027(8) 0.0140(8) -0.0128(8)
C13 0.0546(11) 0.0572(11) 0.0774(13) 0.0052(9) 0.0240(10) -0.0114(9)
C14 0.0571(10) 0.0476(9) 0.0663(11) 0.0032(8) 0.0248(9) 0.0097(8)
C15 0.0716(13) 0.0767(13) 0.0577(11) -0.0094(10) 0.0112(10) -0.0122(11)
C16 0.0562(11) 0.0729(13) 0.0661(12) -0.0085(10) 0.0142(9) -0.0248(10)
C17 0.0919(17) 0.0816(15) 0.0725(14) 0.0132(12) 0.0317(12) 0.0080(13)
C18 0.0325(7) 0.0411(8) 0.0486(8) -0.0008(6) 0.0096(6) -0.0007(6)
C19 0.0343(8) 0.0434(8) 0.0504(9) -0.0055(7) 0.0116(6) -0.0076(6)
C20 0.0375(8) 0.0481(9) 0.0737(12) -0.0004(8) 0.0128(8) -0.0042(7)
C21 0.0371(9) 0.0670(13) 0.0995(16) -0.0138(11) 0.0178(10) -0.0038(8)
C22 0.0439(10) 0.0852(15) 0.0836(14) -0.0154(12) 0.0269(10) -0.0232(10)
C23 0.0605(12) 0.0771(14) 0.0729(13) 0.0096(11) 0.0130(10) -0.0319(11)
C24 0.0471(10) 0.0527(10) 0.0697(12) 0.0067(9) 0.0056(8) -0.0104(8)
C25 0.0372(8) 0.0410(8) 0.0550(9) -0.0021(7) 0.0106(7) 0.0017(6)
C26 0.0417(9) 0.0467(9) 0.0610(10) -0.0020(7) 0.0134(7) 0.0078(7)
C27 0.0408(9) 0.0521(10) 0.0604(10) -0.0019(8) 0.0161(7) 0.0096(7)
C28 0.0424(9) 0.0687(12) 0.0778(13) -0.0017(10) 0.0210(9) 0.0148(9)
C29 0.0536(11) 0.0693(13) 0.0853(14) 0.0008(11) 0.0199(10) 0.0257(10)
C30 0.0718(14) 0.0524(11) 0.0961(16) -0.0007(11) 0.0215(12) 0.0229(10)
C31 0.0584(11) 0.0455(10) 0.0851(14) -0.0021(9) 0.0167(10) 0.0107(8)
N1 0.0322(6) 0.0377(7) 0.0663(9) -0.0074(6) 0.0185(6) -0.0018(5)
N2 0.0374(7) 0.0414(7) 0.0593(8) -0.0021(6) 0.0116(6) 0.0006(6)
N3 0.0309(6) 0.0426(7) 0.0613(8) -0.0016(6) 0.0157(6) 0.0026(5)
N4 0.0333(7) 0.0514(8) 0.0736(10) -0.0018(7) 0.0209(6) 0.0049(6)
O1 0.0347(6) 0.0492(7) 0.0698(8) -0.0071(5) 0.0225(5) 0.0016(5)
O2 0.0338(6) 0.0613(7) 0.0579(7) -0.0066(6) 0.0122(5) -0.0049(5)

loop_
_atom_type_symbol
_atom_type_description
_atom_type_scat_dispersion_real
_atom_type_scat_dispersion_imag
_atom_type_scat_source
C C 0.0033 0.0016 'International Tables Vol C Tables 4.2.6.8 and 6.1.1.4'
H H 0.0000 0.0000 'International Tables Vol C Tables 4.2.6.8 and 6.1.1.4'
N N 0.0061 0.0033 'International Tables Vol C Tables 4.2.6.8 and 6.1.1.4'
O O 0.0106 0.0060 'International Tables Vol C Tables 4.2.6.8 and 6.1.1.4'

loop_
_geom_angle_atom_site_label_1
_geom_angle_atom_site_label_2
_geom_angle_atom_site_label_3
_geom_angle
_geom_angle_site_symmetry_1
_geom_angle_site_symmetry_3
_geom_angle_publ_flag
C2 C1 N1 119.12(16) . . ?
C6 C1 C2 120.43(17) . . ?
C6 C1 N1 120.45(17) . . ?
C1 C2 H2 120.1 . . ?
C3 C2 C1 119.8(2) . . ?
C3 C2 H2 120.1 . . ?
C2 C3 H3 120.0 . . ?
C4 C3 C2 120.0(2) . . ?
C4 C3 H3 120.0 . . ?
C3 C4 H4 120.1 . . ?
C5 C4 C3 119.8(2) . . ?
C5 C4 H4 120.1 . . ?
C4 C5 H5 119.3 . . ?
C4 C5 C6 121.4(2) . . ?
C6 C5 H5 119.3 . . ?
C1 C6 C5 118.5(2) . . ?
C1 C6 H6 120.7 . . ?
C5 C6 H6 120.7 . . ?
N1 C7 C8 106.95(12) . . ?
O1 C7 C8 128.54(14) . . ?
O1 C7 N1 124.48(15) . . ?
C9 C8 C7 106.16(13) . . ?
C9 C8 C18 119.94(14) . . ?
C18 C8 C7 133.82(14) . . ?
C8 C9 C10 113.62(13) . . ?
N3 C9 C8 120.22(14) . . ?
N3 C9 C10 126.11(13) . . ?
C9 C10 C11 113.19(13) . . ?
N1 C10 C9 98.73(11) . . ?
N1 C10 C11 111.31(13) . . ?
O2 C10 C9 111.75(14) . . ?
O2 C10 C11 109.54(12) . . ?
O2 C10 N1 112.01(13) . . ?
C12 C11 C10 121.86(15) . . ?
C12 C11 C16 118.25(17) . . ?
C16 C11 C10 119.89(15) . . ?
C11 C12 H12 119.7 . . ?
C11 C12 C13 120.60(17) . . ?
C13 C12 H12 119.7 . . ?
C12 C13 H13 119.1 . . ?
C14 C13 C12 121.72(17) . . ?
C14 C13 H13 119.1 . . ?
C13 C14 C15 117.20(18) . . ?
C13 C14 C17 121.38(19) . . ?
C15 C14 C17 121.4(2) . . ?
C14 C15 H15 119.2 . . ?
C14 C15 C16 121.61(19) . . ?
C16 C15 H15 119.2 . . ?
C11 C16 C15 120.62(18) . . ?
C11 C16 H16 119.7 . . ?
C15 C16 H16 119.7 . . ?
C14 C17 H17A 109.5 . . ?
C14 C17 H17B 109.5 . . ?
C14 C17 H17C 109.5 . . ?
H17A C17 H17B 109.5 . . ?
H17A C17 H17C 109.5 . . ?
H17B C17 H17C 109.5 . . ?
C8 C18 C19 124.61(14) . . ?
N2 C18 C8 119.17(13) . . ?
N2 C18 C19 116.23(14) . . ?
C20 C19 C18 122.53(15) . . ?
C20 C19 C24 118.44(15) . . ?
C24 C19 C18 118.98(15) . . ?
C19 C20 H20 119.9 . . ?
C21 C20 C19 120.21(18) . . ?
C21 C20 H20 119.9 . . ?
C20 C21 H21 119.8 . . ?
C22 C21 C20 120.47(19) . . ?
C22 C21 H21 119.8 . . ?
C21 C22 H22 120.1 . . ?
C23 C22 C21 119.71(17) . . ?
C23 C22 H22 120.1 . . ?
C22 C23 H23 119.8 . . ?
C22 C23 C24 120.49(19) . . ?
C24 C23 H23 119.8 . . ?
C19 C24 H24 119.7 . . ?
C23 C24 C19 120.65(18) . . ?
C23 C24 H24 119.7 . . ?
C26 C25 N3 104.45(14) . . ?
N2 C25 C26 132.96(16) . . ?
N2 C25 N3 122.54(14) . . ?
C25 C26 C27 104.88(15) . . ?
C25 C26 C31 134.44(17) . . ?
C27 C26 C31 120.54(16) . . ?
C26 C27 C28 120.21(17) . . ?
N4 C27 C26 113.74(14) . . ?
N4 C27 C28 125.97(17) . . ?
C27 C28 H28 121.1 . . ?
C29 C28 C27 117.74(19) . . ?
C29 C28 H28 121.1 . . ?
C28 C29 H29 118.9 . . ?
C28 C29 C30 122.17(18) . . ?
C30 C29 H29 118.9 . . ?
C29 C30 H30 119.3 . . ?
C31 C30 C29 121.49(19) . . ?
C31 C30 H30 119.3 . . ?
C26 C31 H31 121.1 . . ?
C30 C31 C26 117.83(19) . . ?
C30 C31 H31 121.1 . . ?
C1 N1 C10 122.75(12) . . ?
C7 N1 C1 122.92(13) . . ?
C7 N1 C10 114.22(12) . . ?
C18 N2 C25 119.99(14) . . ?
C9 N3 C25 118.11(13) . . ?
C9 N3 N4 127.31(13) . . ?
N4 N3 C25 114.54(13) . . ?
N3 N4 C27 102.37(13) . . ?
C10 O2 H2A 109.5 . . ?

loop_
_geom_bond_atom_site_label_1
_geom_bond_atom_site_label_2
_geom_bond_distance
_geom_bond_site_symmetry_2
_geom_bond_publ_flag
C1 C2 1.384(3) . ?
C1 C6 1.376(3) . ?
C1 N1 1.433(2) . ?
C2 H2 0.9300 . ?
C2 C3 1.383(3) . ?
C3 H3 0.9300 . ?
C3 C4 1.372(4) . ?
C4 H4 0.9300 . ?
C4 C5 1.362(4) . ?
C5 H5 0.9300 . ?
C5 C6 1.388(3) . ?
C6 H6 0.9300 . ?
C7 C8 1.495(2) . ?
C7 N1 1.365(2) . ?
C7 O1 1.2233(18) . ?
C8 C9 1.369(2) . ?
C8 C18 1.429(2) . ?
C9 C10 1.517(2) . ?
C9 N3 1.345(2) . ?
C10 C11 1.519(2) . ?
C10 N1 1.4841(18) . ?
C10 O2 1.3976(19) . ?
C11 C12 1.374(2) . ?
C11 C16 1.376(3) . ?
C12 H12 0.9300 . ?
C12 C13 1.384(3) . ?
C13 H13 0.9300 . ?
C13 C14 1.371(3) . ?
C14 C15 1.379(3) . ?
C14 C17 1.510(3) . ?
C15 H15 0.9300 . ?
C15 C16 1.380(3) . ?
C16 H16 0.9300 . ?
C17 H17A 0.9600 . ?
C17 H17B 0.9600 . ?
C17 H17C 0.9600 . ?
C18 C19 1.484(2) . ?
C18 N2 1.331(2) . ?
C19 C20 1.387(2) . ?
C19 C24 1.390(2) . ?
C20 H20 0.9300 . ?
C20 C21 1.382(2) . ?
C21 H21 0.9300 . ?
C21 C22 1.378(3) . ?
C22 H22 0.9300 . ?
C22 C23 1.362(3) . ?
C23 H23 0.9300 . ?
C23 C24 1.379(3) . ?
C24 H24 0.9300 . ?
C25 C26 1.403(2) . ?
C25 N2 1.338(2) . ?
C25 N3 1.407(2) . ?
C26 C27 1.412(2) . ?
C26 C31 1.413(3) . ?
C27 C28 1.419(2) . ?
C27 N4 1.362(2) . ?
C28 H28 0.9300 . ?
C28 C29 1.360(3) . ?
C29 H29 0.9300 . ?
C29 C30 1.405(3) . ?
C30 H30 0.9300 . ?
C30 C31 1.368(3) . ?
C31 H31 0.9300 . ?
N3 N4 1.3544(18) . ?
O2 H2A 0.8200 . ?

loop_
_geom_hbond_atom_site_label_D
_geom_hbond_atom_site_label_H
_geom_hbond_atom_site_label_A
_geom_hbond_distance_DH
_geom_hbond_distance_HA
_geom_hbond_distance_DA
_geom_hbond_angle_DHA
_geom_hbond_site_symmetry_A
O2 H2A O1 0.82 2.04 2.8452(17) 165.7 2_656

loop_
_geom_torsion_atom_site_label_1
_geom_torsion_atom_site_label_2
_geom_torsion_atom_site_label_3
_geom_torsion_atom_site_label_4
_geom_torsion
_geom_torsion_site_symmetry_1
_geom_torsion_site_symmetry_2
_geom_torsion_site_symmetry_3
_geom_torsion_site_symmetry_4
_geom_torsion_publ_flag
C1 C2 C3 C4 1.3(3) . . . . ?
C2 C1 C6 C5 -0.4(3) . . . . ?
C2 C1 N1 C7 -51.6(2) . . . . ?
C2 C1 N1 C10 124.46(18) . . . . ?
C2 C3 C4 C5 -0.4(4) . . . . ?
C3 C4 C5 C6 -0.9(4) . . . . ?
C4 C5 C6 C1 1.3(3) . . . . ?
C6 C1 C2 C3 -0.9(3) . . . . ?
C6 C1 N1 C7 128.79(18) . . . . ?
C6 C1 N1 C10 -55.2(2) . . . . ?
C7 C8 C9 C10 -2.16(19) . . . . ?
C7 C8 C9 N3 175.36(15) . . . . ?
C7 C8 C18 C19 4.9(3) . . . . ?
C7 C8 C18 N2 -175.16(16) . . . . ?
C8 C7 N1 C1 170.25(15) . . . . ?
C8 C7 N1 C10 -6.08(18) . . . . ?
C8 C9 C10 C11 -118.91(15) . . . . ?
C8 C9 C10 N1 -1.15(18) . . . . ?
C8 C9 C10 O2 116.85(15) . . . . ?
C8 C9 N3 C25 1.2(2) . . . . ?
C8 C9 N3 N4 -176.16(16) . . . . ?
C8 C18 C19 C20 33.2(2) . . . . ?
C8 C18 C19 C24 -149.22(17) . . . . ?
C8 C18 N2 C25 0.2(2) . . . . ?
C9 C8 C18 C19 -178.74(15) . . . . ?
C9 C8 C18 N2 1.2(2) . . . . ?
C9 C10 C11 C12 -141.49(16) . . . . ?
C9 C10 C11 C16 39.7(2) . . . . ?
C9 C10 N1 C1 -171.79(15) . . . . ?
C9 C10 N1 C7 4.54(17) . . . . ?
C9 N3 N4 C27 176.38(16) . . . . ?
C10 C9 N3 C25 178.38(15) . . . . ?
C10 C9 N3 N4 1.0(3) . . . . ?
C10 C11 C12 C13 -178.09(16) . . . . ?
C10 C11 C16 C15 178.23(18) . . . . ?
C11 C10 N1 C1 -52.61(19) . . . . ?
C11 C10 N1 C7 123.72(15) . . . . ?
C11 C12 C13 C14 -0.3(3) . . . . ?
C12 C11 C16 C15 -0.6(3) . . . . ?
C12 C13 C14 C15 -0.2(3) . . . . ?
C12 C13 C14 C17 -177.38(19) . . . . ?
C13 C14 C15 C16 0.3(3) . . . . ?
C14 C15 C16 C11 0.1(3) . . . . ?
C16 C11 C12 C13 0.7(3) . . . . ?
C17 C14 C15 C16 177.5(2) . . . . ?
C18 C8 C9 C10 -179.45(14) . . . . ?
C18 C8 C9 N3 -1.9(2) . . . . ?
C18 C19 C20 C21 179.08(17) . . . . ?
C18 C19 C24 C23 -178.74(18) . . . . ?
C19 C18 N2 C25 -179.82(14) . . . . ?
C19 C20 C21 C22 -0.9(3) . . . . ?
C20 C19 C24 C23 -1.0(3) . . . . ?
C20 C21 C22 C23 -0.2(3) . . . . ?
C21 C22 C23 C24 0.6(3) . . . . ?
C22 C23 C24 C19 0.0(3) . . . . ?
C24 C19 C20 C21 1.5(3) . . . . ?
C25 C26 C27 C28 175.73(17) . . . . ?
C25 C26 C27 N4 -1.3(2) . . . . ?
C25 C26 C31 C30 -174.4(2) . . . . ?
C25 N3 N4 C27 -1.05(19) . . . . ?
C26 C25 N2 C18 175.89(18) . . . . ?
C26 C25 N3 C9 -177.36(15) . . . . ?
C26 C25 N3 N4 0.32(19) . . . . ?
C26 C27 C28 C29 0.0(3) . . . . ?
C26 C27 N4 N3 1.4(2) . . . . ?
C27 C26 C31 C30 0.7(3) . . . . ?
C27 C28 C29 C30 0.6(3) . . . . ?
C28 C27 N4 N3 -175.39(18) . . . . ?
C28 C29 C30 C31 -0.5(4) . . . . ?
C29 C30 C31 C26 -0.1(3) . . . . ?
C31 C26 C27 C28 -0.7(3) . . . . ?
C31 C26 C27 N4 -177.67(18) . . . . ?
N1 C1 C2 C3 179.44(17) . . . . ?
N1 C1 C6 C5 179.28(18) . . . . ?
N1 C7 C8 C9 4.91(18) . . . . ?
N1 C7 C8 C18 -178.35(17) . . . . ?
N1 C10 C11 C12 108.36(17) . . . . ?
N1 C10 C11 C16 -70.4(2) . . . . ?
N2 C18 C19 C20 -146.80(17) . . . . ?
N2 C18 C19 C24 30.8(2) . . . . ?
N2 C25 C26 C27 -176.73(18) . . . . ?
N2 C25 C26 C31 -1.1(4) . . . . ?
N2 C25 N3 C9 0.3(2) . . . . ?
N2 C25 N3 N4 177.95(15) . . . . ?
N3 C9 C10 C11 63.7(2) . . . . ?
N3 C9 C10 N1 -178.50(16) . . . . ?
N3 C9 C10 O2 -60.5(2) . . . . ?
N3 C25 C26 C27 0.54(18) . . . . ?
N3 C25 C26 C31 176.2(2) . . . . ?
N3 C25 N2 C18 -1.0(2) . . . . ?
N4 C27 C28 C29 176.7(2) . . . . ?
O1 C7 C8 C9 -173.27(17) . . . . ?
O1 C7 C8 C18 3.5(3) . . . . ?
O1 C7 N1 C1 -11.5(3) . . . . ?
O1 C7 N1 C10 172.19(15) . . . . ?
O2 C10 C11 C12 -16.1(2) . . . . ?
O2 C10 C11 C16 165.17(16) . . . . ?
O2 C10 N1 C1 70.4(2) . . . . ?
O2 C10 N1 C7 -113.26(15) . . . . ?
